data_7032989
loop_
_publ_author_name
'Wang, Yuan'
'Sun, Xiaopeng'
'Li, Suzhi'
'Ma, Pengtao'
'Wang, Jingping'
'Niu, Jingyang'

_publ_section_title
;
 Synthesis and magnetic properties of tartrate-bridging
 rare-earth-containing polytungstoarsenate aggregates from an adaptive
 precursor [As2W19O67(H2O)](14-).
;
_journal_issue 2
_journal_name_full 'Dalton transactions (Cambridge, England : 2003)'
_journal_page_first 733
_journal_page_last 738
_journal_paper_doi 10.1039/c4dt01703j
_journal_volume 44
_journal_year 2015
_chemical_formula_sum 'C16 H92 As2 K9 Li O126 W18 Y4'
_chemical_formula_weight 6467.29
_chemical_name_systematic
;
 ?
;
_space_group_IT_number 2
_symmetry_cell_setting triclinic
_symmetry_space_group_name_Hall '-P 1'
_symmetry_space_group_name_H-M 'P -1'
_atom_sites_solution_hydrogens geom
_atom_sites_solution_primary direct
_atom_sites_solution_secondary difmap
_audit_creation_method SHELXL-97
_cell_angle_alpha 98.786(2)
_cell_angle_beta 99.420(2)
_cell_angle_gamma 90.080(2)
_cell_formula_units_Z 1
_cell_length_a 11.9045(12)
_cell_length_b 16.6180(17)
_cell_length_c 17.4108(17)
_cell_measurement_reflns_used 4648
_cell_measurement_temperature 296(2)
_cell_measurement_theta_max 27.71
_cell_measurement_theta_min 2.23
_cell_volume 3356.8(6)
_computing_cell_refinement 'Bruker SAINT'
_computing_data_collection 'Bruker APEX2'
_computing_data_reduction 'Bruker SAINT'
_computing_molecular_graphics 'Bruker SHELXTL'
_computing_publication_material 'Bruker SHELXTL'
_computing_structure_refinement 'SHELXL-97 (Sheldrick, 1997)'
_computing_structure_solution 'SHELXS-97 (Sheldrick, 1990)'
_diffrn_ambient_temperature 296(2)
_diffrn_measured_fraction_theta_full 0.990
_diffrn_measured_fraction_theta_max 0.990
_diffrn_measurement_device_type 'Bruker APEX-II CCD'
_diffrn_measurement_method '\f and \w scans'
_diffrn_radiation_monochromator graphite
_diffrn_radiation_source 'fine-focus sealed tube'
_diffrn_radiation_type MoK\a
_diffrn_radiation_wavelength 0.71073
_diffrn_reflns_av_R_equivalents 0.0356
_diffrn_reflns_av_sigmaI/netI 0.0783
_diffrn_reflns_limit_h_max 14
_diffrn_reflns_limit_h_min -14
_diffrn_reflns_limit_k_max 19
_diffrn_reflns_limit_k_min -19
_diffrn_reflns_limit_l_max 15
_diffrn_reflns_limit_l_min -20
_diffrn_reflns_number 17081
_diffrn_reflns_theta_full 25.00
_diffrn_reflns_theta_max 25.00
_diffrn_reflns_theta_min 1.85
_diffrn_standards_number 0
_exptl_absorpt_coefficient_mu 17.928
_exptl_absorpt_correction_T_max 0.1168
_exptl_absorpt_correction_T_min 0.0855
_exptl_absorpt_correction_type multi-scan
_exptl_absorpt_process_details
;
 SADABS v.2.10 (Bruker, 2003) was used for
 absorption correction. Estimated minimum and maximum transmission: 0.3367
 and 0.7457. The Ratio of minimum to maximum transmission is 0.4515.
 The \l/2 correction factor is 0.0015.'
;
_exptl_crystal_colour colorless
_exptl_crystal_density_diffrn 3.086
_exptl_crystal_density_method 'not measured'
_exptl_crystal_description block
_exptl_crystal_F_000 2789
_exptl_crystal_size_max 0.27
_exptl_crystal_size_mid 0.24
_exptl_crystal_size_min 0.21
_platon_squeeze_details
;
 Highly disordered solvent was located in the structures.
 Reflection contributions from this solvent were removed
 using program SQUEEZE, which determined there to be 122 electrons
 in 437 \%A^3^ removed per unit cell. 
 One lithium atom was determined based on elemental analysis results,
 which could not be directly located from the difference Fourier maps. 
 Thus, the total number of electrons [122] in the void per unit cell, 
 which is attributed to about one lithium atom and
 twelve disordered water molecules per molecule unit.
 Therefore, some reported items that derive from the molecular formula, 
 (e.g., F(000), density, etc.) are known to be incorrect.
;
_refine_diff_density_max 3.744
_refine_diff_density_min -2.480
_refine_diff_density_rms 0.383
_refine_ls_extinction_method none
_refine_ls_goodness_of_fit_ref 1.027
_refine_ls_hydrogen_treatment constr
_refine_ls_matrix_type full
_refine_ls_number_parameters 433
_refine_ls_number_reflns 11708
_refine_ls_number_restraints 12
_refine_ls_restrained_S_all 1.031
_refine_ls_R_factor_all 0.0845
_refine_ls_R_factor_gt 0.0554
_refine_ls_shift/su_max 0.001
_refine_ls_shift/su_mean 0.000
_refine_ls_structure_factor_coef Fsqd
_refine_ls_weighting_details 'calc w=1/[\s^2^(Fo^2^)+(0.0877P)^2^+30.0506P] where P=(Fo^2^+2Fc^2^)/3'
_refine_ls_weighting_scheme calc
_refine_ls_wR_factor_gt 0.1484
_refine_ls_wR_factor_ref 0.1669
_reflns_number_gt 8345
_reflns_number_total 11708
_reflns_threshold_expression >2sigma(I)
_cod_data_source_file c4dt01703j2.cif
_cod_data_source_block 6
_cod_depositor_comments
;
The following automatic conversions were performed:

'_symmetry_cell_setting' value 'Triclinic' changed to 'triclinic'
according to
/usr/data/users/saulius/crontab/automatic-downloads/rss-feeds/RSC/lib/dictionaries/cif_core.dic
dictionary named 'cif_core.dic' version 2.4.2 from
2011-04-26.

'_exptl_absorpt_correction_type' value 'Multi-scan'
changed to 'multi-scan' according to
/usr/data/users/saulius/crontab/automatic-downloads/rss-feeds/RSC/lib/dictionaries/cif_core.dic
dictionary named 'cif_core.dic' version 2.4.2 from 2011-04-26.

Automatic conversion script
Id: cif_fix_values 2827 2014-09-09 07:05:25Z andrius 

 Adding full bibliography for 7032984--7032989.cif.
;
_cod_original_sg_symbol_H-M P-1
_cod_database_code 7032989

loop_
_symmetry_equiv_pos_as_xyz
'x, y, z'
'-x, -y, -z'

loop_
_atom_site_label
_atom_site_type_symbol
_atom_site_fract_x
_atom_site_fract_y
_atom_site_fract_z
_atom_site_U_iso_or_equiv
_atom_site_adp_type
_atom_site_occupancy
_atom_site_symmetry_multiplicity
_atom_site_calc_flag
_atom_site_refinement_flags
W1 W 0.49694(6) 0.33524(4) 0.64033(4) 0.02234(19) Uani 1 1 d .
W2 W 0.63174(6) 0.44703(4) 0.81040(5) 0.0256(2) Uani 1 1 d .
W3 W 0.77263(7) 0.38240(4) 0.65736(5) 0.02530(19) Uani 1 1 d .
W4 W 0.98808(6) 0.28710(5) 0.78542(5) 0.0306(2) Uani 1 1 d .
W5 W 0.85129(7) 0.34823(5) 0.94340(5) 0.0295(2) Uani 1 1 d .
W6 W 0.91579(7) 0.15020(5) 0.89379(5) 0.0305(2) Uani 1 1 d .
W7 W 0.60985(7) 0.09484(5) 0.88098(5) 0.0287(2) Uani 1 1 d .
W8 W 0.54441(7) 0.29118(5) 0.92055(4) 0.0272(2) Uani 1 1 d .
W9 W 0.41678(6) 0.17539(4) 0.74936(4) 0.01948(18) Uani 1 1 d .
Y1 Y 0.50205(14) 0.11121(9) 0.53799(10) 0.0182(4) Uani 1 1 d .
Y2 Y 0.54294(15) -0.02833(10) 0.68091(10) 0.0239(4) Uani 1 1 d .
As1 As 0.70277(14) 0.22186(10) 0.75052(10) 0.0166(4) Uani 1 1 d .
K1 K 1.0493(5) 0.0625(3) 0.6995(4) 0.0645(17) Uani 1 1 d .
K2 K 0.1782(6) 0.2618(4) 0.6229(4) 0.0721(18) Uani 1 1 d .
K3 K 1.0603(7) 0.4764(5) 1.1506(5) 0.0289(19) Uani 0.50 1 d PU
K4 K 0.6853(8) 0.7046(6) 0.9146(5) 0.038(2) Uani 0.50 1 d P
K5 K 0.1703(3) 0.0266(2) 0.2341(2) 0.0272(9) Uani 1 1 d .
K6 K 1.1717(10) -0.0124(7) 0.9666(7) 0.059(3) Uani 0.50 1 d PU
O1 O 0.3777(11) 0.3643(8) 0.5827(8) 0.036(3) Uiso 1 1 d .
O2 O 0.5334(10) 0.2423(7) 0.5871(7) 0.028(3) Uiso 1 1 d .
O3 O 0.5036(10) 0.4287(7) 0.7304(7) 0.025(3) Uiso 1 1 d .
O4 O 0.6125(11) 0.3968(7) 0.6093(7) 0.030(3) Uiso 1 1 d .
O5 O 0.4226(10) 0.2724(7) 0.7058(7) 0.024(3) Uiso 1 1 d .
O6 O 0.6625(9) 0.3226(7) 0.7311(7) 0.020(3) Uiso 1 1 d .
O7 O 0.6029(12) 0.5431(8) 0.8560(8) 0.039(3) Uiso 1 1 d .
O8 O 0.7258(10) 0.4735(7) 0.7438(7) 0.029(3) Uiso 1 1 d .
O9 O 0.7567(10) 0.4201(7) 0.8813(7) 0.025(3) Uiso 1 1 d .
O10 O 0.5481(10) 0.3796(7) 0.8665(7) 0.029(3) Uiso 1 1 d .
O11 O 0.8365(12) 0.4493(8) 0.6098(8) 0.037(3) Uiso 1 1 d .
O12 O 0.7801(11) 0.2868(7) 0.6010(8) 0.031(3) Uiso 1 1 d .
O13 O 0.8953(10) 0.3673(7) 0.7388(7) 0.029(3) Uiso 1 1 d .
O14 O 1.1222(13) 0.3253(9) 0.7822(9) 0.052(4) Uiso 1 1 d .
O15 O 0.9593(12) 0.2142(8) 0.7025(9) 0.043(4) Uiso 1 1 d .
O16 O 0.9723(11) 0.3624(8) 0.8923(8) 0.032(3) Uiso 1 1 d .
O17 O 1.0292(11) 0.2082(8) 0.8573(8) 0.032(3) Uiso 1 1 d .
O18 O 0.8234(10) 0.2497(7) 0.8256(7) 0.025(3) Uiso 1 1 d .
O19 O 0.8879(12) 0.4139(8) 1.0317(8) 0.039(3) Uiso 1 1 d .
O20 O 0.9095(10) 0.2497(7) 0.9748(7) 0.026(3) Uiso 1 1 d .
O21 O 0.7027(11) 0.3085(7) 0.9579(8) 0.031(3) Uiso 1 1 d .
O22 O 0.9961(13) 0.0948(9) 0.9542(9) 0.045(4) Uiso 1 1 d .
O23 O 0.8866(11) 0.0805(8) 0.8027(8) 0.036(3) Uiso 1 1 d .
O24 O 0.7649(11) 0.1254(8) 0.9163(8) 0.033(3) Uiso 1 1 d .
O25 O 0.5954(12) 0.0160(8) 0.9304(9) 0.043(4) Uiso 1 1 d .
O26 O 0.6638(11) 0.0428(7) 0.7856(7) 0.030(3) Uiso 1 1 d .
O27 O 0.5657(11) 0.1811(7) 0.9506(8) 0.032(3) Uiso 1 1 d .
O28 O 0.4661(10) 0.0884(7) 0.8144(7) 0.026(3) Uiso 1 1 d .
O29 O 0.6014(9) 0.2086(7) 0.8150(7) 0.019(3) Uiso 1 1 d .
O30 O 0.4849(12) 0.3331(8) 1.0007(8) 0.039(3) Uiso 1 1 d .
O31 O 0.2739(10) 0.1489(7) 0.7226(7) 0.027(3) Uiso 1 1 d .
O32 O 0.4826(10) 0.1165(7) 0.6734(7) 0.024(3) Uiso 1 1 d .
O33 O 0.4122(10) 0.2433(7) 0.8516(7) 0.024(3) Uiso 1 1 d .
O34 O 0.4404(12) 0.1345(8) 0.2434(8) 0.038(3) Uiso 1 1 d .
O35 O 0.3856(15) 0.2623(10) 0.2452(10) 0.062(5) Uiso 1 1 d .
O36 O 0.2701(11) 0.0938(8) 0.3031(8) 0.033(3) Uiso 1 1 d .
O37 O 0.4482(10) 0.1411(7) 0.4150(7) 0.028(3) Uiso 1 1 d .
O38 O 0.3136(10) 0.1549(7) 0.5224(7) 0.029(3) Uiso 1 1 d .
O39 O 0.1882(14) 0.2268(10) 0.4541(10) 0.055(4) Uiso 1 1 d .
O40 O 0.3488(10) -0.0347(7) 0.3949(7) 0.026(3) Uiso 1 1 d .
O41 O 0.1687(14) 0.0074(10) 0.3890(10) 0.057(4) Uiso 1 1 d .
O42 O 0.3099(10) -0.1473(7) 0.4810(7) 0.026(3) Uiso 1 1 d .
O43 O 0.4211(9) -0.0139(7) 0.5554(7) 0.020(3) Uiso 1 1 d .
O44 O 0.3582(12) -0.0583(8) 0.6858(8) 0.037(3) Uiso 1 1 d .
O45 O 0.1756(13) -0.0614(9) 0.6365(9) 0.047(4) Uiso 1 1 d .
C1 C 0.3794(18) 0.1955(13) 0.2654(12) 0.037(5) Uiso 1 1 d .
C2 C 0.2957(18) 0.1795(12) 0.3178(13) 0.040(5) Uiso 1 1 d .
H2 H 0.2272 0.2120 0.3101 0.048 Uiso 1 1 calc R
C3 C 0.3595(16) 0.1949(11) 0.4045(11) 0.030(4) Uiso 1 1 d .
H3 H 0.3935 0.2500 0.4141 0.036 Uiso 1 1 calc R
C4 C 0.2807(15) 0.1916(11) 0.4641(11) 0.026(4) Uiso 1 1 d .
C5 C 0.2493(15) -0.0340(10) 0.4143(10) 0.022(4) Uiso 1 1 d .
C6 C 0.2448(14) -0.0747(10) 0.4844(10) 0.019(4) Uiso 1 1 d .
H6 H 0.1657 -0.0869 0.4887 0.023 Uiso 1 1 calc R
C7 C 0.3040(15) -0.0208(11) 0.5585(10) 0.024(4) Uiso 1 1 d .
H7 H 0.2734 0.0338 0.5568 0.028 Uiso 1 1 calc R
C8 C 0.2747(17) -0.0479(12) 0.6340(12) 0.034(5) Uiso 1 1 d .
O1W O 1.0530(17) 0.0877(12) 0.5340(12) 0.081(6) Uiso 1 1 d .
O2W O -0.041(2) 0.2480(16) 0.5206(17) 0.087(8) Uiso 0.75 1 d P
O3W O 0.420(2) 0.4904(14) 0.9732(14) 0.065(6) Uiso 0.75 1 d P
O4W O 1.247(2) 0.1951(14) 0.9375(14) 0.106(8) Uiso 1 1 d .
O5W O 0.650(3) 0.1877(18) 0.2222(18) 0.100(10) Uiso 0.75 1 d P
O6W O 0.015(3) -0.180(2) 0.655(2) 0.131(13) Uiso 0.75 1 d P
O7W O 1.3121(12) 0.4114(8) 0.8075(8) 0.040(3) Uiso 1 1 d .
O8W O 0.824(2) 0.5945(15) 0.9891(16) 0.120(9) Uiso 1 1 d .
O9W O 1.188(3) 0.089(2) 1.122(2) 0.127(12) Uiso 0.75 1 d P
O10W O 0.769(2) 0.2083(17) 1.0945(17) 0.090(9) Uiso 0.75 1 d P
O11W O 0.383(3) -0.287(2) 0.581(2) 0.130(13) Uiso 0.75 1 d P
O12W O 0.202(3) 0.4024(18) 0.4614(18) 0.100(10) Uiso 0.75 1 d P
O13W O 0.101(4) 0.413(3) 0.619(3) 0.092(13) Uiso 0.50 1 d P
O14W O 1.248(4) 0.005(3) 0.830(3) 0.115 Uiso 0.50 1 d P
O15W O 0.490(2) 0.1564(15) 1.0895(15) 0.116 Uiso 1 1 d .

loop_
_atom_site_aniso_label
_atom_site_aniso_U_11
_atom_site_aniso_U_22
_atom_site_aniso_U_33
_atom_site_aniso_U_23
_atom_site_aniso_U_13
_atom_site_aniso_U_12
W1 0.0253(4) 0.0177(4) 0.0205(4) -0.0010(3) -0.0030(3) 0.0018(3)
W2 0.0276(4) 0.0207(4) 0.0238(4) -0.0065(3) -0.0006(3) 0.0009(3)
W3 0.0299(4) 0.0190(4) 0.0257(4) -0.0002(3) 0.0041(3) -0.0043(3)
W4 0.0210(4) 0.0345(4) 0.0352(5) 0.0018(4) 0.0044(3) -0.0003(3)
W5 0.0241(4) 0.0336(4) 0.0237(4) -0.0074(3) -0.0061(3) -0.0023(3)
W6 0.0238(4) 0.0368(5) 0.0289(5) 0.0062(4) -0.0025(3) 0.0049(3)
W7 0.0291(4) 0.0313(4) 0.0247(4) 0.0095(3) -0.0030(3) -0.0035(3)
W8 0.0269(4) 0.0352(4) 0.0167(4) -0.0061(3) 0.0045(3) -0.0022(3)
W9 0.0169(4) 0.0232(4) 0.0163(4) -0.0021(3) 0.0016(3) -0.0004(3)
Y1 0.0208(9) 0.0162(8) 0.0156(9) -0.0019(7) 0.0015(7) -0.0013(7)
Y2 0.0317(10) 0.0230(9) 0.0159(9) 0.0008(7) 0.0029(8) -0.0024(8)
As1 0.0156(9) 0.0181(9) 0.0151(9) 0.0010(7) 0.0011(7) -0.0002(7)
K1 0.051(3) 0.054(3) 0.092(5) 0.005(3) 0.028(3) 0.016(3)
K2 0.075(4) 0.096(5) 0.051(4) 0.020(3) 0.018(3) 0.033(4)
K3 0.026(3) 0.026(3) 0.028(3) 0.002(3) -0.017(3) -0.008(3)
K4 0.049(6) 0.049(5) 0.015(4) -0.001(4) 0.007(4) -0.010(4)
K5 0.020(2) 0.031(2) 0.027(2) 0.0006(18) -0.0028(17) 0.0005(17)
K6 0.060(5) 0.075(5) 0.051(4) 0.028(4) 0.015(4) 0.036(4)

loop_
_atom_type_symbol
_atom_type_description
_atom_type_scat_dispersion_real
_atom_type_scat_dispersion_imag
_atom_type_scat_source
C C 0.0033 0.0016 'International Tables Vol C Tables 4.2.6.8 and 6.1.1.4'
As As 0.0499 2.0058 'International Tables Vol C Tables 4.2.6.8 and 6.1.1.4'
Y Y -2.7962 3.5667 'International Tables Vol C Tables 4.2.6.8 and 6.1.1.4'
O O 0.0106 0.0060 'International Tables Vol C Tables 4.2.6.8 and 6.1.1.4'
W W -0.8490 6.8722 'International Tables Vol C Tables 4.2.6.8 and 6.1.1.4'
K K 0.2009 0.2494 'International Tables Vol C Tables 4.2.6.8 and 6.1.1.4'
H H 0.0000 0.0000 'International Tables Vol C Tables 4.2.6.8 and 6.1.1.4'

loop_
_geom_angle_atom_site_label_1
_geom_angle_atom_site_label_2
_geom_angle_atom_site_label_3
_geom_angle
_geom_angle_site_symmetry_1
_geom_angle_site_symmetry_3
O1 W1 O2 104.3(6) . .
O1 W1 O4 100.9(6) . .
O2 W1 O4 93.6(5) . .
O1 W1 O5 98.9(6) . .
O2 W1 O5 88.8(5) . .
O4 W1 O5 158.9(5) . .
O1 W1 O3 97.2(5) . .
O2 W1 O3 158.4(5) . .
O4 W1 O3 84.3(5) . .
O5 W1 O3 85.8(5) . .
O1 W1 O6 168.6(5) . .
O2 W1 O6 86.6(5) . .
O4 W1 O6 74.5(5) . .
O5 W1 O6 84.7(4) . .
O3 W1 O6 72.2(4) . .
O1 W1 K2 51.0(5) . .
O2 W1 K2 92.3(4) . .
O4 W1 K2 151.8(4) . .
O5 W1 K2 48.7(4) . .
O3 W1 K2 99.6(4) . .
O6 W1 K2 133.3(3) . .
O7 W2 O8 100.7(6) . .
O7 W2 O9 101.0(6) . .
O8 W2 O9 91.2(5) . .
O7 W2 O3 100.1(6) . .
O8 W2 O3 93.6(5) . .
O9 W2 O3 157.1(5) . .
O7 W2 O10 99.9(6) . .
O8 W2 O10 159.3(5) . .
O9 W2 O10 82.6(5) . .
O3 W2 O10 85.0(5) . .
O7 W2 O6 171.9(5) . .
O8 W2 O6 74.6(5) . .
O9 W2 O6 85.7(4) . .
O3 W2 O6 74.0(4) . .
O10 W2 O6 85.2(4) . .
O7 W2 K3 85.3(5) . 2_767
O8 W2 K3 48.5(4) . 2_767
O9 W2 K3 49.5(4) . 2_767
O3 W2 K3 141.8(4) . 2_767
O10 W2 K3 131.6(4) . 2_767
O6 W2 K3 96.0(3) . 2_767
O11 W3 O12 105.0(6) . .
O11 W3 O13 100.4(6) . .
O12 W3 O13 95.9(5) . .
O11 W3 O4 97.9(6) . .
O12 W3 O4 93.2(5) . .
O13 W3 O4 156.7(5) . .
O11 W3 O8 95.0(6) . .
O12 W3 O8 159.7(5) . .
O13 W3 O8 83.8(5) . .
O4 W3 O8 80.4(5) . .
O11 W3 O6 165.2(5) . .
O12 W3 O6 88.1(5) . .
O13 W3 O6 84.5(5) . .
O4 W3 O6 74.3(5) . .
O8 W3 O6 71.6(4) . .
O11 W3 K3 82.3(5) . 2_767
O12 W3 K3 140.4(4) . 2_767
O13 W3 K3 44.9(4) . 2_767
O4 W3 K3 124.8(4) . 2_767
O8 W3 K3 45.0(4) . 2_767
O6 W3 K3 91.8(3) . 2_767
O15 W4 O14 104.2(7) . .
O15 W4 O13 94.0(6) . .
O14 W4 O13 100.0(6) . .
O15 W4 O17 94.4(6) . .
O14 W4 O17 99.8(6) . .
O13 W4 O17 155.9(5) . .
O15 W4 O16 161.6(6) . .
O14 W4 O16 94.2(6) . .
O13 W4 O16 83.6(5) . .
O17 W4 O16 81.4(5) . .
O15 W4 O18 90.3(6) . .
O14 W4 O18 164.3(6) . .
O13 W4 O18 84.6(5) . .
O17 W4 O18 72.8(5) . .
O16 W4 O18 71.3(5) . .
O15 W4 K2 57.6(5) . 1_655
O14 W4 K2 47.5(5) . 1_655
O13 W4 K2 93.5(4) . 1_655
O17 W4 K2 110.1(4) . 1_655
O16 W4 K2 140.6(4) . 1_655
O18 W4 K2 147.7(3) . 1_655
O15 W4 K1 36.7(5) . .
O14 W4 K1 95.1(5) . .
O13 W4 K1 130.6(4) . .
O17 W4 K1 60.6(4) . .
O16 W4 K1 141.9(4) . .
O18 W4 K1 93.0(3) . .
K2 W4 K1 64.07(14) 1_655 .
O15 W4 K3 138.8(5) . 2_767
O14 W4 K3 80.5(5) . 2_767
O13 W4 K3 45.6(4) . 2_767
O17 W4 K3 125.6(4) . 2_767
O16 W4 K3 44.8(4) . 2_767
O18 W4 K3 92.6(3) . 2_767
K2 W4 K3 109.00(17) 1_655 2_767
K1 W4 K3 172.82(16) . 2_767
O19 W5 O16 102.5(6) . .
O19 W5 O20 99.9(6) . .
O16 W5 O20 92.3(5) . .
O19 W5 O21 99.5(6) . .
O16 W5 O21 157.9(5) . .
O20 W5 O21 86.3(5) . .
O19 W5 O9 99.9(6) . .
O16 W5 O9 91.4(5) . .
O20 W5 O9 158.6(5) . .
O21 W5 O9 82.3(5) . .
O19 W5 O18 172.8(5) . .
O16 W5 O18 73.6(5) . .
O20 W5 O18 74.5(5) . .
O21 W5 O18 84.8(5) . .
O9 W5 O18 86.4(4) . .
O19 W5 K3 85.1(5) . 2_767
O16 W5 K3 48.2(4) . 2_767
O20 W5 K3 139.9(4) . 2_767
O21 W5 K3 132.4(4) . 2_767
O9 W5 K3 50.5(4) . 2_767
O18 W5 K3 96.3(3) . 2_767
O22 W6 O23 102.6(6) . .
O22 W6 O17 101.6(6) . .
O23 W6 O17 92.3(6) . .
O22 W6 O24 99.7(6) . .
O23 W6 O24 90.0(6) . .
O17 W6 O24 157.5(5) . .
O22 W6 O20 96.6(6) . .
O23 W6 O20 160.6(5) . .
O17 W6 O20 86.6(5) . .
O24 W6 O20 83.9(5) . .
O22 W6 O18 168.6(6) . .
O23 W6 O18 87.5(5) . .
O17 W6 O18 72.5(5) . .
O24 W6 O18 85.3(5) . .
O20 W6 O18 73.7(4) . .
O22 W6 K5 89.3(5) . 2_656
O23 W6 K5 21.0(4) . 2_656
O17 W6 K5 111.2(4) . 2_656
O24 W6 K5 76.1(4) . 2_656
O20 W6 K5 159.8(3) . 2_656
O18 W6 K5 101.8(3) . 2_656
O22 W6 K6 49.8(5) . 2_757
O23 W6 K6 99.2(5) . 2_757
O17 W6 K6 150.7(4) . 2_757
O24 W6 K6 50.0(4) . 2_757
O20 W6 K6 90.9(4) . 2_757
O18 W6 K6 134.4(3) . 2_757
K5 W6 K6 78.1(2) 2_656 2_757
O22 W6 K1 95.7(5) . .
O23 W6 K1 37.5(4) . .
O17 W6 K1 57.3(4) . .
O24 W6 K1 127.4(4) . .
O20 W6 K1 143.5(4) . .
O18 W6 K1 89.1(3) . .
K5 W6 K1 54.05(11) 2_656 .
K6 W6 K1 122.67(18) 2_757 .
O25 W7 O27 100.6(6) . .
O25 W7 O24 101.5(6) . .
O27 W7 O24 90.7(5) . .
O25 W7 O28 100.3(6) . .
O27 W7 O28 92.3(5) . .
O24 W7 O28 157.1(5) . .
O25 W7 O26 103.3(6) . .
O27 W7 O26 156.1(5) . .
O24 W7 O26 84.2(5) . .
O28 W7 O26 83.9(5) . .
O25 W7 O29 171.3(5) . .
O27 W7 O29 74.2(5) . .
O24 W7 O29 85.7(5) . .
O28 W7 O29 73.3(5) . .
O26 W7 O29 82.2(5) . .
O25 W7 K6 51.2(5) . 2_757
O27 W7 K6 95.9(4) . 2_757
O24 W7 K6 50.4(4) . 2_757
O28 W7 K6 151.3(4) . 2_757
O26 W7 K6 98.6(4) . 2_757
O29 W7 K6 135.4(3) . 2_757
O25 W7 K5 90.8(5) . 2_656
O27 W7 K5 153.9(4) . 2_656
O24 W7 K5 63.9(4) . 2_656
O28 W7 K5 108.8(4) . 2_656
O26 W7 K5 26.1(4) . 2_656
O29 W7 K5 96.9(3) . 2_656
K6 W7 K5 72.99(17) 2_757 2_656
O30 W8 O10 101.7(6) . .
O30 W8 O21 102.6(6) . .
O10 W8 O21 88.9(5) . .
O30 W8 O33 100.5(6) . .
O10 W8 O33 93.0(5) . .
O21 W8 O33 155.9(5) . .
O30 W8 O27 96.5(6) . .
O10 W8 O27 161.7(5) . .
O21 W8 O27 85.9(5) . .
O33 W8 O27 84.9(5) . .
O30 W8 O29 167.0(5) . .
O10 W8 O29 89.0(5) . .
O21 W8 O29 84.7(5) . .
O33 W8 O29 71.3(4) . .
O27 W8 O29 73.1(5) . .
O31 W9 O32 104.0(5) . .
O31 W9 O5 100.8(5) . .
O32 W9 O5 93.3(5) . .
O31 W9 O33 99.2(5) . .
O32 W9 O33 156.1(5) . .
O5 W9 O33 88.0(5) . .
O31 W9 O28 99.3(5) . .
O32 W9 O28 86.2(5) . .
O5 W9 O28 159.3(5) . .
O33 W9 O28 84.3(5) . .
O31 W9 O29 166.5(5) . .
O32 W9 O29 86.1(5) . .
O5 W9 O29 87.2(5) . .
O33 W9 O29 70.1(4) . .
O28 W9 O29 72.1(4) . .
O31 W9 K2 47.5(4) . .
O32 W9 K2 99.3(4) . .
O5 W9 K2 53.7(4) . .
O33 W9 K2 100.6(3) . .
O28 W9 K2 146.8(4) . .
O29 W9 K2 140.6(3) . .
O2 Y1 O37 91.4(4) . .
O2 Y1 O38 80.7(4) . .
O37 Y1 O38 69.9(4) . .
O2 Y1 O43 145.4(4) . .
O37 Y1 O43 112.7(4) . .
O38 Y1 O43 84.7(4) . .
O2 Y1 O32 76.8(4) . .
O37 Y1 O32 153.3(4) . .
O38 Y1 O32 84.5(4) . .
O43 Y1 O32 70.7(4) . .
O2 Y1 O43 136.1(4) . 2_656
O37 Y1 O43 70.3(4) . 2_656
O38 Y1 O43 125.0(4) . 2_656
O43 Y1 O43 77.4(4) . 2_656
O32 Y1 O43 134.0(4) . 2_656
O2 Y1 O42 72.7(4) . 2_656
O37 Y1 O42 84.3(4) . 2_656
O38 Y1 O42 142.2(4) . 2_656
O43 Y1 O42 131.7(4) . 2_656
O32 Y1 O42 113.9(4) . 2_656
O43 Y1 O42 66.2(4) 2_656 2_656
O2 Y1 O40 107.8(4) . 2_656
O37 Y1 O40 137.1(4) . 2_656
O38 Y1 O40 149.3(4) . 2_656
O43 Y1 O40 71.7(4) . 2_656
O32 Y1 O40 69.6(4) . 2_656
O43 Y1 O40 69.4(4) 2_656 2_656
O42 Y1 O40 66.6(4) 2_656 2_656
O2 Y1 Y2 115.6(3) . .
O37 Y1 Y2 152.9(3) . .
O38 Y1 Y2 109.9(3) . .
O43 Y1 Y2 42.3(3) . .
O32 Y1 Y2 44.0(3) . .
O43 Y1 Y2 90.3(3) 2_656 .
O42 Y1 Y2 105.6(3) 2_656 .
O40 Y1 Y2 39.5(3) 2_656 .
O2 Y1 Y1 171.2(3) . 2_656
O37 Y1 Y1 91.6(3) . 2_656
O38 Y1 Y1 108.1(3) . 2_656
O43 Y1 Y1 39.0(3) . 2_656
O32 Y1 Y1 103.7(3) . 2_656
O43 Y1 Y1 38.4(3) 2_656 2_656
O42 Y1 Y1 99.4(3) 2_656 2_656
O40 Y1 Y1 64.7(3) 2_656 2_656
Y2 Y1 Y1 62.16(5) . 2_656
O2 Y1 Y2 123.8(3) . 2_656
O37 Y1 Y2 34.7(3) . 2_656
O38 Y1 Y2 88.9(3) . 2_656
O43 Y1 Y2 86.8(3) . 2_656
O32 Y1 Y2 157.0(3) . 2_656
O43 Y1 Y2 39.2(3) 2_656 2_656
O42 Y1 Y2 84.4(3) 2_656 2_656
O40 Y1 Y2 108.5(3) 2_656 2_656
Y2 Y1 Y2 119.81(5) . 2_656
Y1 Y1 Y2 57.65(5) 2_656 2_656
O44 Y2 O26 122.9(5) . .
O44 Y2 O37 91.7(5) . 2_656
O26 Y2 O37 137.2(4) . 2_656
O44 Y2 O40 140.0(5) . 2_656
O26 Y2 O40 84.1(4) . 2_656
O37 Y2 O40 83.2(4) 2_656 2_656
O44 Y2 O34 77.6(5) . 2_656
O26 Y2 O34 84.8(5) . 2_656
O37 Y2 O34 78.5(4) 2_656 2_656
O40 Y2 O34 138.7(4) 2_656 2_656
O44 Y2 O43 69.6(4) . .
O26 Y2 O43 142.9(4) . .
O37 Y2 O43 68.3(4) 2_656 .
O40 Y2 O43 71.6(4) 2_656 .
O34 Y2 O43 131.7(4) 2_656 .
O44 Y2 O36 138.8(5) . 2_656
O26 Y2 O36 69.9(4) . 2_656
O37 Y2 O36 67.3(4) 2_656 2_656
O40 Y2 O36 74.8(4) 2_656 2_656
O34 Y2 O36 64.1(4) 2_656 2_656
O43 Y2 O36 126.4(4) . 2_656
O44 Y2 O32 87.0(4) . .
O26 Y2 O32 78.4(4) . .
O37 Y2 O32 132.6(4) 2_656 .
O40 Y2 O32 68.8(4) 2_656 .
O34 Y2 O32 146.0(4) 2_656 .
O43 Y2 O32 67.0(4) . .
O36 Y2 O32 133.5(4) 2_656 .
O44 Y2 K5 149.0(4) . 2_656
O26 Y2 K5 41.5(3) . 2_656
O37 Y2 K5 95.8(3) 2_656 2_656
O40 Y2 K5 71.0(3) 2_656 2_656
O34 Y2 K5 74.5(3) 2_656 2_656
O43 Y2 K5 140.7(3) . 2_656
O36 Y2 K5 29.1(3) 2_656 2_656
O32 Y2 K5 109.1(3) . 2_656
O44 Y2 Y1 99.8(4) . .
O26 Y2 Y1 103.6(3) . .
O37 Y2 Y1 93.1(3) 2_656 .
O40 Y2 Y1 41.4(3) 2_656 .
O34 Y2 Y1 171.1(3) 2_656 .
O43 Y2 Y1 40.4(3) . .
O36 Y2 Y1 115.7(3) 2_656 .
O32 Y2 Y1 41.1(3) . .
K5 Y2 Y1 109.83(9) 2_656 .
O44 Y2 Y1 90.7(3) . 2_656
O26 Y2 Y1 145.8(3) . 2_656
O37 Y2 Y1 33.6(3) 2_656 2_656
O40 Y2 Y1 63.8(3) 2_656 2_656
O34 Y2 Y1 111.1(3) 2_656 2_656
O43 Y2 Y1 38.1(2) . 2_656
O36 Y2 Y1 89.5(3) 2_656 2_656
O32 Y2 Y1 99.1(3) . 2_656
K5 Y2 Y1 111.77(8) 2_656 2_656
Y1 Y2 Y1 60.19(5) . 2_656
O18 As1 O6 98.7(5) . .
O18 As1 O29 97.2(5) . .
O6 As1 O29 97.8(5) . .
O15 K1 O45 151.8(5) . 1_655
O15 K1 O23 70.7(4) . .
O45 K1 O23 136.8(5) 1_655 .
O15 K1 O41 89.0(5) . 2_656
O45 K1 O41 94.2(5) 1_655 2_656
O23 K1 O41 72.0(4) . 2_656
O15 K1 O31 85.4(4) . 1_655
O45 K1 O31 80.3(4) 1_655 1_655
O23 K1 O31 127.2(4) . 1_655
O41 K1 O31 156.0(5) 2_656 1_655
O15 K1 O1W 79.7(5) . .
O45 K1 O1W 74.1(5) 1_655 .
O23 K1 O1W 135.6(5) . .
O41 K1 O1W 75.3(5) 2_656 .
O31 K1 O1W 80.8(5) 1_655 .
O15 K1 O14W 126.8(9) . .
O45 K1 O14W 67.3(9) 1_655 .
O23 K1 O14W 93.7(9) . .
O41 K1 O14W 135.3(10) 2_656 .
O31 K1 O14W 63.9(9) 1_655 .
O1W K1 O14W 130.7(10) . .
O15 K1 O17 50.7(4) . .
O45 K1 O17 146.3(5) 1_655 .
O23 K1 O17 49.5(4) . .
O41 K1 O17 115.1(4) 2_656 .
O31 K1 O17 78.7(3) 1_655 .
O1W K1 O17 127.2(5) . .
O14W K1 O17 79.9(9) . .
O15 K1 K5 96.5(3) . 2_656
O45 K1 K5 107.2(4) 1_655 2_656
O23 K1 K5 33.1(3) . 2_656
O41 K1 K5 50.7(3) 2_656 2_656
O31 K1 K5 153.2(3) 1_655 2_656
O1W K1 K5 126.0(5) . 2_656
O14W K1 K5 94.7(9) . 2_656
O17 K1 K5 82.0(3) . 2_656
O15 K1 C8 140.0(5) . 1_655
O45 K1 C8 17.6(4) 1_655 1_655
O23 K1 C8 147.8(5) . 1_655
O41 K1 C8 110.1(5) 2_656 1_655
O31 K1 C8 62.7(4) 1_655 1_655
O1W K1 C8 72.3(5) . 1_655
O14W K1 C8 61.5(9) . 1_655
O17 K1 C8 133.9(5) . 1_655
K5 K1 C8 122.9(4) 2_656 1_655
O15 K1 W4 22.1(3) . .
O45 K1 W4 155.9(4) 1_655 .
O23 K1 W4 64.3(3) . .
O41 K1 W4 105.9(3) 2_656 .
O31 K1 W4 75.9(3) 1_655 .
O1W K1 W4 97.8(4) . .
O14W K1 W4 105.0(9) . .
O17 K1 W4 30.0(2) . .
K5 K1 W4 96.06(14) 2_656 .
C8 K1 W4 138.3(4) 1_655 .
O15 K1 W6 64.0(3) . .
O45 K1 W6 143.3(4) 1_655 .
O23 K1 W6 22.7(3) . .
O41 K1 W6 93.9(3) 2_656 .
O31 K1 W6 104.5(3) 1_655 .
O1W K1 W6 142.4(4) . .
O14W K1 W6 82.1(9) . .
O17 K1 W6 28.0(2) . .
K5 K1 W6 54.11(10) 2_656 .
C8 K1 W6 143.6(4) 1_655 .
W4 K1 W6 49.95(7) . .
O13W K2 O31 145.1(10) . .
O13W K2 O2W 72.5(11) . .
O31 K2 O2W 127.3(7) . .
O13W K2 O39 95.1(10) . .
O31 K2 O39 118.9(4) . .
O2W K2 O39 65.1(7) . .
O13W K2 O38 133.0(10) . .
O31 K2 O38 76.5(4) . .
O2W K2 O38 100.1(6) . .
O39 K2 O38 44.2(4) . .
O13W K2 O14 72.3(10) . 1_455
O31 K2 O14 74.7(4) . 1_455
O2W K2 O14 103.8(7) . 1_455
O39 K2 O14 165.7(5) . 1_455
O38 K2 O14 150.0(4) . 1_455
O13W K2 O5 109.0(10) . .
O31 K2 O5 56.5(4) . .
O2W K2 O5 170.9(6) . .
O39 K2 O5 105.9(4) . .
O38 K2 O5 72.2(4) . .
O14 K2 O5 85.1(4) 1_455 .
O13W K2 O1 73.8(10) . .
O31 K2 O1 108.8(4) . .
O2W K2 O1 119.5(6) . .
O39 K2 O1 69.7(4) . .
O38 K2 O1 70.3(4) . .
O14 K2 O1 111.7(4) 1_455 .
O5 K2 O1 53.9(4) . .
O13W K2 C4 111.6(10) . .
O31 K2 C4 99.5(4) . .
O2W K2 C4 85.3(7) . .
O39 K2 C4 22.5(4) . .
O38 K2 C4 23.0(4) . .
O14 K2 C4 170.9(5) 1_455 .
O5 K2 C4 85.8(4) . .
O1 K2 C4 63.0(4) . .
O13W K2 O1W 128.3(11) . 1_455
O31 K2 O1W 77.3(5) . 1_455
O2W K2 O1W 55.8(7) . 1_455
O39 K2 O1W 66.0(5) . 1_455
O38 K2 O1W 64.3(4) . 1_455
O14 K2 O1W 116.3(5) 1_455 1_455
O5 K2 O1W 122.2(5) . 1_455
O1 K2 O1W 131.3(5) . 1_455
C4 K2 O1W 68.3(5) . 1_455
O13W K2 O15 90.3(10) . 1_455
O31 K2 O15 77.7(4) . 1_455
O2W K2 O15 64.1(6) . 1_455
O39 K2 O15 124.3(5) . 1_455
O38 K2 O15 129.2(4) . 1_455
O14 K2 O15 51.1(4) 1_455 1_455
O5 K2 O15 124.4(4) . 1_455
O1 K2 O15 160.4(4) . 1_455
C4 K2 O15 135.4(5) . 1_455
O1W K2 O15 67.7(4) 1_455 1_455
O13W K2 W9 133.4(10) . .
O31 K2 W9 26.4(3) . .
O2W K2 W9 152.2(6) . .
O39 K2 W9 113.9(4) . .
O38 K2 W9 70.3(3) . .
O14 K2 W9 80.2(3) 1_455 .
O5 K2 W9 30.3(2) . .
O1 K2 W9 82.7(3) . .
C4 K2 W9 91.5(4) . .
O1W K2 W9 97.4(4) 1_455 .
O15 K2 W9 101.0(3) 1_455 .
O19 K3 O16 90.6(4) . 2_767
O19 K3 O8 168.4(5) . 2_767
O16 K3 O8 92.5(4) 2_767 2_767
O19 K3 O9 120.4(5) . 2_767
O16 K3 O9 55.6(4) 2_767 2_767
O8 K3 O9 53.6(4) 2_767 2_767
O19 K3 O13 135.3(5) . 2_767
O16 K3 O13 54.6(4) 2_767 2_767
O8 K3 O13 54.1(4) 2_767 2_767
O9 K3 O13 65.7(4) 2_767 2_767
O19 K3 O8W 74.0(6) . 2_767
O16 K3 O8W 96.5(6) 2_767 2_767
O8 K3 O8W 94.5(6) 2_767 2_767
O9 K3 O8W 64.8(6) 2_767 2_767
O13 K3 O8W 130.5(6) 2_767 2_767
O19 K3 W5 97.3(4) . 2_767
O16 K3 W5 28.3(3) 2_767 2_767
O8 K3 W5 80.4(3) 2_767 2_767
O9 K3 W5 30.9(2) 2_767 2_767
O13 K3 W5 66.1(3) 2_767 2_767
O8W K3 W5 72.1(5) 2_767 2_767
O19 K3 W2 142.5(4) . 2_767
O16 K3 W2 80.5(3) 2_767 2_767
O8 K3 W2 28.1(3) 2_767 2_767
O9 K3 W2 28.9(2) 2_767 2_767
O13 K3 W2 65.6(3) 2_767 2_767
O8W K3 W2 71.0(5) 2_767 2_767
W5 K3 W2 59.36(12) 2_767 2_767
O19 K3 W4 109.2(4) . 2_767
O16 K3 W4 30.9(3) 2_767 2_767
O8 K3 W4 78.6(3) 2_767 2_767
O9 K3 W4 67.7(3) 2_767 2_767
O13 K3 W4 27.5(3) 2_767 2_767
O8W K3 W4 124.7(5) 2_767 2_767
W5 K3 W4 52.58(10) 2_767 2_767
W2 K3 W4 80.90(14) 2_767 2_767
O19 K3 W3 160.5(4) . 2_767
O16 K3 W3 78.3(3) 2_767 2_767
O8 K3 W3 30.6(2) 2_767 2_767
O9 K3 W3 66.0(3) 2_767 2_767
O13 K3 W3 26.9(2) 2_767 2_767
O8W K3 W3 122.7(6) 2_767 2_767
W5 K3 W3 80.50(14) 2_767 2_767
W2 K3 W3 51.80(9) 2_767 2_767
W4 K3 W3 54.23(10) 2_767 2_767
O19 K3 K4 95.8(4) . 2_767
O16 K3 K4 128.4(4) 2_767 2_767
O8 K3 K4 73.5(3) 2_767 2_767
O9 K3 K4 77.7(3) 2_767 2_767
O13 K3 K4 126.9(3) 2_767 2_767
O8W K3 K4 38.6(5) 2_767 2_767
W5 K3 K4 100.2(2) 2_767 2_767
W2 K3 K4 63.93(17) 2_767 2_767
W4 K3 K4 144.2(2) 2_767 2_767
W3 K3 K4 103.6(2) 2_767 2_767
O8W K4 O30 88.0(7) . 2_667
O8W K4 O7 70.0(7) . .
O30 K4 O7 71.3(5) 2_667 .
O8W K4 O4W 81.7(8) . 2_767
O30 K4 O4W 77.9(6) 2_667 2_767
O7 K4 O4W 138.3(7) . 2_767
O8W K4 O35 137.3(7) . 2_666
O30 K4 O35 118.0(6) 2_667 2_666
O7 K4 O35 86.2(5) . 2_666
O4W K4 O35 133.8(7) 2_767 2_666
O8W K4 O15W 153.6(8) . 2_667
O30 K4 O15W 72.6(6) 2_667 2_667
O7 K4 O15W 117.8(6) . 2_667
O4W K4 O15W 76.9(7) 2_767 2_667
O35 K4 O15W 68.9(6) 2_666 2_667
O8W K4 K3 43.3(6) . 2_767
O30 K4 K3 121.2(4) 2_667 2_767
O7 K4 K3 63.2(3) . 2_767
O4W K4 K3 114.3(6) 2_767 2_767
O35 K4 K3 94.5(4) 2_666 2_767
O15W K4 K3 162.9(6) 2_667 2_767
O36 K5 O23 147.9(6) . 2_656
O36 K5 O26 81.9(5) . 2_656
O23 K5 O26 78.2(5) 2_656 2_656
O36 K5 O9W 96.2(10) . 1_454
O23 K5 O9W 107.6(10) 2_656 1_454
O26 K5 O9W 87.6(9) 2_656 1_454
O36 K5 O41 67.0(6) . .
O23 K5 O41 91.6(6) 2_656 .
O26 K5 O41 99.0(5) 2_656 .
O9W K5 O41 160.6(9) 1_454 .
O36 K5 C2 19.5(6) . .
O23 K5 C2 167.4(6) 2_656 .
O26 K5 C2 94.0(5) 2_656 .
O9W K5 C2 81.6(10) 1_454 .
O41 K5 C2 79.8(5) . .
O36 K5 C5 64.8(5) . .
O23 K5 C5 86.9(5) 2_656 .
O26 K5 C5 79.3(4) 2_656 .
O9W K5 C5 158.1(10) 1_454 .
O41 K5 C5 19.7(4) . .
C2 K5 C5 82.0(5) . .
O36 K5 K1 119.0(5) . 2_656
O23 K5 K1 55.4(4) 2_656 2_656
O26 K5 K1 121.8(3) 2_656 2_656
O9W K5 K1 135.3(9) 1_454 2_656
O41 K5 K1 55.0(4) . 2_656
C2 K5 K1 123.8(4) . 2_656
C5 K5 K1 66.5(3) . 2_656
O36 K5 W6 155.1(4) . 2_656
O23 K5 W6 20.1(4) 2_656 2_656
O26 K5 W6 73.8(3) 2_656 2_656
O9W K5 W6 87.8(9) 1_454 2_656
O41 K5 W6 111.5(4) . 2_656
C2 K5 W6 164.2(4) . 2_656
C5 K5 W6 105.0(3) . 2_656
K1 K5 W6 71.84(13) 2_656 2_656
O36 K5 Y2 42.1(4) . 2_656
O23 K5 Y2 111.2(4) 2_656 2_656
O26 K5 Y2 40.7(3) 2_656 2_656
O9W K5 Y2 99.3(9) 1_454 2_656
O41 K5 Y2 75.1(4) . 2_656
C2 K5 Y2 57.9(4) . 2_656
C5 K5 Y2 59.5(3) . 2_656
K1 K5 Y2 125.20(17) 2_656 2_656
W6 K5 Y2 112.99(11) 2_656 2_656
O36 K5 W7 97.9(4) . 2_656
O23 K5 W7 70.9(4) 2_656 2_656
O26 K5 W7 21.6(3) 2_656 2_656
O9W K5 W7 71.4(8) 1_454 2_656
O41 K5 W7 118.8(4) . 2_656
C2 K5 W7 105.1(4) . 2_656
C5 K5 W7 99.3(3) . 2_656
K1 K5 W7 124.27(14) 2_656 2_656
W6 K5 W7 60.12(6) 2_656 2_656
Y2 K5 W7 59.93(7) 2_656 2_656
O36 K5 K6 122.9(5) . 1_454
O23 K5 K6 74.8(5) 2_656 1_454
O26 K5 K6 73.7(3) 2_656 1_454
O9W K5 K6 33.7(9) 1_454 1_454
O41 K5 K6 165.5(4) . 1_454
C2 K5 K6 112.7(5) . 1_454
C5 K5 K6 149.8(3) . 1_454
K1 K5 K6 117.8(2) 2_656 1_454
W6 K5 K6 54.74(17) 2_656 1_454
Y2 K5 K6 104.75(17) 2_656 1_454
W7 K5 K6 52.37(13) 2_656 1_454
O14W K6 O22 97.7(11) . .
O14W K6 O9W 134.3(14) . .
O22 K6 O9W 73.6(8) . .
O14W K6 O24 132.1(11) . 2_757
O22 K6 O24 129.8(5) . 2_757
O9W K6 O24 74.6(8) . 2_757
O14W K6 O22 147.6(13) . 2_757
O22 K6 O22 80.2(5) . 2_757
O9W K6 O22 76.5(8) . 2_757
O24 K6 O22 55.1(4) 2_757 2_757
O14W K6 O25 97.3(12) . 2_757
O22 K6 O25 136.4(6) . 2_757
O9W K6 O25 66.6(8) . 2_757
O24 K6 O25 54.8(4) 2_757 2_757
O22 K6 O25 106.5(5) 2_757 2_757
O14W K6 O10W 80.3(12) . 2_757
O22 K6 O10W 140.9(7) . 2_757
O9W K6 O10W 134.0(9) . 2_757
O24 K6 O10W 59.7(6) 2_757 2_757
O22 K6 O10W 81.5(6) 2_757 2_757
O25 K6 O10W 82.0(6) 2_757 2_757
O14W K6 W7 114.6(11) . 2_757
O22 K6 W7 141.6(5) . 2_757
O9W K6 W7 69.1(7) . 2_757
O24 K6 W7 29.2(3) 2_757 2_757
O22 K6 W7 82.7(4) 2_757 2_757
O25 K6 W7 25.7(3) 2_757 2_757
O10W K6 W7 68.4(5) 2_757 2_757
O14W K6 W6 149.8(11) . 2_757
O22 K6 W6 103.0(4) . 2_757
O9W K6 W6 73.5(7) . 2_757
O24 K6 W6 30.1(3) 2_757 2_757
O22 K6 W6 25.0(3) 2_757 2_757
O25 K6 W6 82.8(4) 2_757 2_757
O10W K6 W6 69.7(5) 2_757 2_757
W7 K6 W6 58.11(15) 2_757 2_757
O14W K6 K6 131.5(12) . 2_757
O22 K6 K6 42.5(4) . 2_757
O9W K6 K6 70.5(8) . 2_757
O24 K6 K6 90.3(4) 2_757 2_757
O22 K6 K6 37.7(3) 2_757 2_757
O25 K6 K6 130.1(5) 2_757 2_757
O10W K6 K6 112.4(7) 2_757 2_757
W7 K6 K6 113.6(4) 2_757 2_757
W6 K6 K6 61.2(3) 2_757 2_757
O14W K6 K5 156.8(12) . 1_656
O22 K6 K5 87.6(4) . 1_656
O9W K6 K5 26.9(7) . 1_656
O24 K6 K5 50.1(3) 2_757 1_656
O22 K6 K5 55.5(3) 2_757 1_656
O25 K6 K5 64.6(3) 2_757 1_656
O10W K6 K5 109.5(5) 2_757 1_656
W7 K6 K5 54.65(15) 2_757 1_656
W6 K6 K5 47.11(13) 2_757 1_656
K6 K6 K5 65.5(3) 2_757 1_656
O14W K6 K5 74.6(11) . 2_656
O22 K6 K5 51.1(4) . 2_656
O9W K6 K5 122.5(8) . 2_656
O24 K6 K5 127.5(4) 2_757 2_656
O22 K6 K5 79.4(4) 2_757 2_656
O25 K6 K5 170.6(4) 2_757 2_656
O10W K6 K5 91.8(6) 2_757 2_656
W7 K6 K5 155.1(3) 2_757 2_656
W6 K6 K5 101.8(3) 2_757 2_656
K6 K6 K5 58.9(3) 2_757 2_656
K5 K6 K5 124.5(2) 1_656 2_656
W1 O1 K2 103.9(6) . .
W1 O2 Y1 152.6(7) . .
W2 O3 W1 121.1(6) . .
W1 O4 W3 117.6(6) . .
W9 O5 W1 147.4(6) . .
W9 O5 K2 96.1(5) . .
W1 O5 K2 102.1(5) . .
As1 O6 W3 115.9(5) . .
As1 O6 W1 118.4(5) . .
W3 O6 W1 91.4(4) . .
As1 O6 W2 134.8(6) . .
W3 O6 W2 94.0(4) . .
W1 O6 W2 92.2(4) . .
W2 O7 K4 146.9(7) . .
W2 O8 W3 119.8(6) . .
W2 O8 K3 103.4(5) . 2_767
W3 O8 K3 104.3(5) . 2_767
W2 O9 W5 155.8(7) . .
W2 O9 K3 101.7(5) . 2_767
W5 O9 K3 98.6(5) . 2_767
W8 O10 W2 149.3(7) . .
W3 O13 W4 144.1(7) . .
W3 O13 K3 108.2(5) . 2_767
W4 O13 K3 106.9(5) . 2_767
W4 O14 K2 107.3(7) . 1_655
W4 O15 K1 121.3(7) . .
W4 O15 K2 96.2(6) . 1_655
K1 O15 K2 86.1(4) . 1_655
W5 O16 W4 120.8(6) . .
W5 O16 K3 103.4(5) . 2_767
W4 O16 K3 104.3(5) . 2_767
W6 O17 W4 121.3(7) . .
W6 O17 K1 94.8(5) . .
W4 O17 K1 89.5(4) . .
As1 O18 W4 116.8(6) . .
As1 O18 W6 120.1(6) . .
W4 O18 W6 92.6(4) . .
As1 O18 W5 132.4(6) . .
W4 O18 W5 94.3(4) . .
W6 O18 W5 91.3(4) . .
W5 O19 K3 146.1(7) . .
W5 O20 W6 120.2(6) . .
W8 O21 W5 149.4(7) . .
W6 O22 K6 144.9(8) . .
W6 O22 K6 105.2(7) . 2_757
K6 O22 K6 99.8(5) . 2_757
W6 O23 K5 138.9(8) . 2_656
W6 O23 K1 119.8(6) . .
K5 O23 K1 91.5(5) 2_656 .
W7 O24 W6 150.2(8) . .
W7 O24 K6 100.4(6) . 2_757
W6 O24 K6 99.9(5) . 2_757
W7 O25 K6 103.1(7) . 2_757
W7 O26 Y2 122.0(6) . .
W7 O26 K5 132.3(6) . 2_656
Y2 O26 K5 97.8(5) . 2_656
W7 O27 W8 120.9(7) . .
W7 O28 W9 121.4(6) . .
As1 O29 W8 133.7(6) . .
As1 O29 W9 114.1(5) . .
W8 O29 W9 94.6(4) . .
As1 O29 W7 120.3(5) . .
W8 O29 W7 91.8(4) . .
W9 O29 W7 93.1(4) . .
W8 O30 K4 139.2(7) . 2_667
W9 O31 K2 106.1(5) . .
W9 O31 K1 163.5(6) . 1_455
K2 O31 K1 90.3(4) . 1_455
W9 O32 Y1 141.1(6) . .
W9 O32 Y2 122.0(6) . .
Y1 O32 Y2 95.0(4) . .
W8 O33 W9 123.6(6) . .
C1 O34 Y2 117.2(13) . 2_656
C1 O35 K4 124.5(15) . 2_666
C2 O36 K5 135.8(13) . .
C2 O36 Y2 105.3(11) . 2_656
K5 O36 Y2 108.7(6) . 2_656
C3 O37 Y1 117.1(11) . .
C3 O37 Y2 119.5(11) . 2_656
Y1 O37 Y2 111.8(5) . 2_656
C4 O38 Y1 116.9(11) . .
C4 O38 K2 91.5(10) . .
Y1 O38 K2 134.6(5) . .
C4 O39 K2 93.8(12) . .
C5 O40 Y2 141.1(11) . 2_656
C5 O40 Y1 119.4(11) . 2_656
Y2 O40 Y1 99.0(4) 2_656 2_656
C5 O41 K5 111.8(12) . .
C5 O41 K1 123.8(13) . 2_656
K5 O41 K1 74.3(4) . 2_656
C6 O42 Y1 107.6(9) . 2_656
C7 O43 Y1 120.4(10) . .
C7 O43 Y1 117.7(9) . 2_656
Y1 O43 Y1 102.6(4) . 2_656
C7 O43 Y2 112.9(10) . .
Y1 O43 Y2 97.3(4) . .
Y1 O43 Y2 102.6(4) 2_656 .
C8 O44 Y2 124.9(13) . .
C8 O45 K1 118.9(13) . 1_455
O35 C1 O34 124(2) . .
O35 C1 C2 120.2(19) . .
O34 C1 C2 115.8(18) . .
O36 C2 C1 107.2(16) . .
O36 C2 C3 103.8(16) . .
C1 C2 C3 107.7(17) . .
O36 C2 K5 24.7(8) . .
C1 C2 K5 104.2(13) . .
C3 C2 K5 126.7(13) . .
O36 C2 H2 112.5 . .
C1 C2 H2 112.5 . .
C3 C2 H2 112.5 . .
K5 C2 H2 92.4 . .
O37 C3 C4 111.1(15) . .
O37 C3 C2 110.7(15) . .
C4 C3 C2 112.8(16) . .
O37 C3 H3 107.3 . .
C4 C3 H3 107.3 . .
C2 C3 H3 107.3 . .
O39 C4 O38 123.6(18) . .
O39 C4 C3 118.1(17) . .
O38 C4 C3 118.3(16) . .
O39 C4 K2 63.7(11) . .
O38 C4 K2 65.5(9) . .
C3 C4 K2 153.6(12) . .
O41 C5 O40 125.7(17) . .
O41 C5 C6 120.4(16) . .
O40 C5 C6 112.7(15) . .
O41 C5 K5 48.6(10) . .
O40 C5 K5 83.0(10) . .
C6 C5 K5 160.3(11) . .
O42 C6 C5 111.1(13) . .
O42 C6 C7 103.8(13) . .
C5 C6 C7 109.8(14) . .
O42 C6 H6 110.7 . .
C5 C6 H6 110.7 . .
C7 C6 H6 110.7 . .
O43 C7 C6 109.3(13) . .
O43 C7 C8 115.5(15) . .
C6 C7 C8 112.0(15) . .
O43 C7 H7 106.5 . .
C6 C7 H7 106.5 . .
C8 C7 H7 106.5 . .
O45 C8 O44 126(2) . .
O45 C8 C7 117.9(18) . .
O44 C8 C7 116.0(17) . .
O45 C8 K1 43.5(10) . 1_455
O44 C8 K1 116.5(13) . 1_455
C7 C8 K1 111.3(11) . 1_455
K1 O1W K2 82.3(5) . 1_655
K4 O8W K3 98.0(8) . 2_767
K5 O9W K6 119.5(13) 1_656 .
K6 O14W K1 112.5(17) . .

loop_
_geom_bond_atom_site_label_1
_geom_bond_atom_site_label_2
_geom_bond_distance
_geom_bond_site_symmetry_2
W1 O1 1.715(13) .
W1 O2 1.769(12) .
W1 O4 1.907(13) .
W1 O5 1.966(12) .
W1 O3 2.022(12) .
W1 O6 2.348(11) .
W1 K2 3.934(7) .
W2 O7 1.733(13) .
W2 O8 1.837(12) .
W2 O9 1.873(12) .
W2 O3 1.880(12) .
W2 O10 1.963(12) .
W2 O6 2.369(11) .
W2 K3 3.798(8) 2_767
W3 O11 1.728(14) .
W3 O12 1.745(12) .
W3 O13 1.907(13) .
W3 O4 1.983(13) .
W3 O8 2.108(12) .
W3 O6 2.301(11) .
W3 K3 4.007(7) 2_767
W4 O15 1.724(14) .
W4 O14 1.730(16) .
W4 O13 1.923(12) .
W4 O17 1.957(13) .
W4 O16 2.114(13) .
W4 O18 2.302(12) .
W4 K2 3.879(6) 1_655
W4 K1 3.919(5) .
W4 K3 3.987(8) 2_767
W5 O19 1.736(14) .
W5 O16 1.845(13) .
W5 O20 1.901(12) .
W5 O21 1.955(13) .
W5 O9 1.965(12) .
W5 O18 2.397(12) .
W5 K3 3.779(8) 2_767
W6 O22 1.685(15) .
W6 O23 1.799(13) .
W6 O17 1.902(13) .
W6 O24 1.956(13) .
W6 O20 2.013(12) .
W6 O18 2.351(12) .
W6 K5 3.448(4) 2_656
W6 K6 3.842(12) 2_757
W6 K1 4.044(6) .
W7 O25 1.696(14) .
W7 O27 1.865(12) .
W7 O24 1.891(13) .
W7 O28 1.897(12) .
W7 O26 1.957(12) .
W7 O29 2.352(11) .
W7 K6 3.814(10) 2_757
W7 K5 3.928(4) 2_656
W8 O30 1.722(13) .
W8 O10 1.865(12) .
W8 O21 1.896(13) .
W8 O33 1.907(12) .
W8 O27 1.984(13) .
W8 O29 2.315(11) .
W9 O31 1.726(12) .
W9 O32 1.808(11) .
W9 O5 1.889(12) .
W9 O33 1.965(11) .
W9 O28 2.000(12) .
W9 O29 2.329(11) .
W9 K2 3.729(6) .
Y1 O2 2.223(12) .
Y1 O37 2.262(13) .
Y1 O38 2.345(12) .
Y1 O43 2.372(11) .
Y1 O32 2.394(12) .
Y1 O43 2.404(11) 2_656
Y1 O42 2.404(12) 2_656
Y1 O40 2.432(12) 2_656
Y1 Y2 3.630(2) .
Y1 Y1 3.728(3) 2_656
Y1 Y2 3.799(2) 2_656
Y2 O44 2.272(14) .
Y2 O26 2.296(13) .
Y2 O37 2.327(12) 2_656
Y2 O40 2.340(12) 2_656
Y2 O34 2.348(14) 2_656
Y2 O43 2.462(12) .
Y2 O36 2.471(13) 2_656
Y2 O32 2.529(11) .
Y2 K5 3.489(4) 2_656
Y2 Y1 3.799(2) 2_656
As1 O18 1.785(12) .
As1 O6 1.807(11) .
As1 O29 1.812(11) .
K1 O15 2.737(15) .
K1 O45 2.751(15) 1_655
K1 O23 2.836(14) .
K1 O41 2.931(18) 2_656
K1 O31 2.972(14) 1_655
K1 O1W 2.98(2) .
K1 O14W 3.26(5) .
K1 O17 3.414(14) .
K1 K5 3.445(7) 2_656
K1 C8 3.50(2) 1_655
K2 O13W 2.68(4) .
K2 O31 2.861(14) .
K2 O2W 2.89(3) .
K2 O39 2.928(17) .
K2 O38 2.966(13) .
K2 O14 2.996(17) 1_455
K2 O5 3.021(14) .
K2 O1 3.151(15) .
K2 C4 3.258(19) .
K2 O1W 3.29(2) 1_455
K2 O15 3.295(16) 1_455
K3 O19 2.743(16) .
K3 O16 2.898(15) 2_767
K3 O8 2.925(15) 2_767
K3 O9 2.948(15) 2_767
K3 O13 2.978(14) 2_767
K3 O8W 3.07(3) 2_767
K3 W5 3.779(8) 2_767
K3 W2 3.798(8) 2_767
K3 W4 3.987(8) 2_767
K3 W3 4.007(7) 2_767
K3 K4 4.430(13) 2_767
K4 O8W 2.79(3) .
K4 O30 2.816(17) 2_667
K4 O7 2.835(16) .
K4 O4W 2.84(3) 2_767
K4 O35 2.91(2) 2_666
K4 O15W 3.11(3) 2_667
K4 K3 4.430(13) 2_767
K5 O36 1.794(14) .
K5 O23 1.883(14) 2_656
K5 O26 2.335(13) 2_656
K5 O9W 2.39(4) 1_454
K5 O41 2.767(17) .
K5 C2 2.99(2) .
K5 C5 3.428(18) .
K5 K1 3.445(7) 2_656
K5 W6 3.448(4) 2_656
K5 Y2 3.489(4) 2_656
K5 W7 3.928(4) 2_656
K5 K6 4.605(12) 1_454
K6 O14W 2.73(5) .
K6 O22 2.751(17) .
K6 O9W 2.93(4) .
K6 O24 2.987(17) 2_757
K6 O22 3.039(19) 2_757
K6 O25 3.052(19) 2_757
K6 O10W 3.38(3) 2_757
K6 W7 3.814(10) 2_757
K6 W6 3.842(12) 2_757
K6 K6 4.43(2) 2_757
K6 K5 4.605(12) 1_656
K6 K5 4.892(12) 2_656
O8 K3 2.925(15) 2_767
O9 K3 2.948(15) 2_767
O13 K3 2.978(14) 2_767
O14 K2 2.996(17) 1_655
O15 K2 3.295(16) 1_655
O16 K3 2.898(15) 2_767
O22 K6 3.039(19) 2_757
O23 K5 1.883(14) 2_656
O24 K6 2.987(17) 2_757
O25 K6 3.052(19) 2_757
O26 K5 2.335(13) 2_656
O30 K4 2.816(16) 2_667
O31 K1 2.972(14) 1_455
O34 C1 1.29(2) .
O34 Y2 2.348(14) 2_656
O35 C1 1.22(2) .
O35 K4 2.91(2) 2_666
O36 C2 1.43(2) .
O36 Y2 2.471(13) 2_656
O37 C3 1.39(2) .
O37 Y2 2.327(12) 2_656
O38 C4 1.27(2) .
O39 C4 1.25(2) .
O40 C5 1.28(2) .
O40 Y2 2.340(12) 2_656
O40 Y1 2.432(12) 2_656
O41 C5 1.24(2) .
O41 K1 2.931(18) 2_656
O42 C6 1.434(19) .
O42 Y1 2.404(12) 2_656
O43 C7 1.41(2) .
O43 Y1 2.404(11) 2_656
O44 C8 1.26(2) .
O45 C8 1.21(2) .
O45 K1 2.751(15) 1_455
C1 C2 1.51(3) .
C2 C3 1.56(3) .
C2 H2 0.9800 .
C3 C4 1.51(3) .
C3 H3 0.9800 .
C5 C6 1.49(2) .
C6 C7 1.52(2) .
C6 H6 0.9800 .
C7 C8 1.54(3) .
C7 H7 0.9800 .
C8 K1 3.50(2) 1_455
O1W K2 3.29(2) 1_655
O4W K4 2.84(3) 2_767
O8W K3 3.07(3) 2_767
O9W K5 2.39(4) 1_656
O10W K6 3.38(3) 2_757
O15W K4 3.11(3) 2_667

loop_
_platon_squeeze_void_nr
_platon_squeeze_void_average_x
_platon_squeeze_void_average_y
_platon_squeeze_void_average_z
_platon_squeeze_void_volume
_platon_squeeze_void_count_electrons
_platon_squeeze_void_content
1 -0.109 0.500 0.500 437 122 '1 lithium atom and 12 water molecules'
